data_7023010
loop_
_publ_author_name
'Constable, Edwin C.'
'Housecroft, Catherine E.'
'Kopecky, Peter'
'Martin, Colin J.'
'Wright, Iain A.'
'Zampese, Jennifer A.'
'Bolink, Henk J.'
'Pertegas, Antonio'

_publ_section_title
;
 Solution, structural and photophysical aspects of substituent effects in
 the N^N ligand in [Ir(C^N)2(N^N)]+ complexes.
;
_journal_issue 22
_journal_name_full 'Dalton transactions (Cambridge, England : 2003)'
_journal_page_first 8086
_journal_page_last 8103
_journal_paper_doi 10.1039/c3dt50492a
_journal_volume 42
_journal_year 2013
_chemical_formula_moiety '2(C37 H29 Ir N5), 2(F6 P), C7 H8'
_chemical_formula_sum 'C81 H66 F12 Ir2 N10 P2'
_chemical_formula_weight 1853.82
_chemical_name_systematic
;
?
;
_space_group_IT_number 60
_symmetry_cell_setting orthorhombic
_symmetry_space_group_name_Hall '-P 2n 2ab'
_symmetry_space_group_name_H-M 'P b c n'
_atom_sites_solution_hydrogens geom
_atom_sites_solution_primary direct
_atom_sites_solution_secondary difmap
_audit_creation_method SHELXL-97
_cell_angle_alpha 90.00
_cell_angle_beta 90.00
_cell_angle_gamma 90.00
_cell_formula_units_Z 4
_cell_length_a 20.941(4)
_cell_length_b 20.129(4)
_cell_length_c 16.916(3)
_cell_measurement_reflns_used 10077
_cell_measurement_temperature 173(2)
_cell_measurement_theta_max 61.22
_cell_measurement_theta_min 5.63
_cell_volume 7130(2)
_computing_cell_refinement 'Stoe IPDS'
_computing_data_collection 'Stoe IPDS'
_computing_data_reduction 'Stoe IPDS'
_computing_molecular_graphics 'Bruker SHELXTL'
_computing_publication_material 'Bruker SHELXTL'
_computing_structure_refinement 'SHELXL-97 (Sheldrick, 1997)'
_computing_structure_solution 'SHELXS-97 (Sheldrick, 1990)'
_diffrn_ambient_temperature 173(2)
_diffrn_measured_fraction_theta_full 0.999
_diffrn_measured_fraction_theta_max 0.999
_diffrn_measurement_device_type 'Stoe IPDS'
_diffrn_measurement_method '\w scans'
_diffrn_radiation_monochromator graphite
_diffrn_radiation_source 'fine-focus sealed tube'
_diffrn_radiation_type MoK\a
_diffrn_radiation_wavelength 0.71073
_diffrn_reflns_av_R_equivalents 0.0734
_diffrn_reflns_av_unetI/netI 0.0199
_diffrn_reflns_limit_h_max 26
_diffrn_reflns_limit_h_min -26
_diffrn_reflns_limit_k_max 25
_diffrn_reflns_limit_k_min -25
_diffrn_reflns_limit_l_max 21
_diffrn_reflns_limit_l_min -21
_diffrn_reflns_number 123452
_diffrn_reflns_theta_full 26.50
_diffrn_reflns_theta_max 26.50
_diffrn_reflns_theta_min 2.35
_exptl_absorpt_coefficient_mu 3.860
_exptl_absorpt_correction_T_max 0.8609
_exptl_absorpt_correction_T_min 0.5433
_exptl_absorpt_correction_type multi-scan
_exptl_absorpt_process_details '(Blessing 1951)'
_exptl_crystal_colour orange
_exptl_crystal_density_diffrn 1.727
_exptl_crystal_density_method 'not measured'
_exptl_crystal_description block
_exptl_crystal_F_000 3656
_exptl_crystal_size_max 0.18
_exptl_crystal_size_mid 0.05
_exptl_crystal_size_min 0.04
_refine_diff_density_max 2.387
_refine_diff_density_min -1.912
_refine_diff_density_rms 0.105
_refine_ls_extinction_method none
_refine_ls_goodness_of_fit_ref 1.239
_refine_ls_hydrogen_treatment constr
_refine_ls_matrix_type full
_refine_ls_number_parameters 529
_refine_ls_number_reflns 7385
_refine_ls_number_restraints 47
_refine_ls_restrained_S_all 1.254
_refine_ls_R_factor_all 0.0484
_refine_ls_R_factor_gt 0.0431
_refine_ls_shift/su_max 0.003
_refine_ls_shift/su_mean 0.000
_refine_ls_structure_factor_coef Fsqd
_refine_ls_weighting_details 'calc w=1/[\s^2^(Fo^2^)+(0.0162P)^2^+31.8093P] where P=(Fo^2^+2Fc^2^)/3'
_refine_ls_weighting_scheme calc
_refine_ls_wR_factor_gt 0.0828
_refine_ls_wR_factor_ref 0.0848
_reflns_number_gt 6759
_reflns_number_total 7385
_reflns_threshold_expression >2sigma(I)
_cod_data_source_file c3dt50492a.txt
_cod_data_source_block pka185
_cod_depositor_comments
;
The following automatic conversions were performed:

'_symmetry_cell_setting' value 'Orthorhombic' changed to
'orthorhombic' according to
/home/saulius/struct/CIF-dictionaries/cif_core.dic dictionary named
'cif_core.dic' version 2.4.2 from 2011-04-26.

Automatic conversion script
Id: cif_fix_values 1891 2012-01-12 08:04:46Z andrius 
;
_cod_original_sg_symbol_Hall -P2n2ab
_cod_original_sg_symbol_H-M Pbcn
_cod_database_code 7023010

loop_
_symmetry_equiv_pos_as_xyz
'x, y, z'
'-x+1/2, -y+1/2, z+1/2'
'-x, y, -z+1/2'
'x+1/2, -y+1/2, -z'
'-x, -y, -z'
'x-1/2, y-1/2, -z-1/2'
'x, -y, z-1/2'
'-x-1/2, y-1/2, z'

loop_
_atom_site_label
_atom_site_type_symbol
_atom_site_fract_x
_atom_site_fract_y
_atom_site_fract_z
_atom_site_U_iso_or_equiv
_atom_site_adp_type
_atom_site_occupancy
_atom_site_symmetry_multiplicity
_atom_site_calc_flag
_atom_site_refinement_flags
_atom_site_disorder_assembly
_atom_site_disorder_group
Ir1 Ir 0.686371(9) 0.542456(10) 0.489193(10) 0.02837(7) Uani 1 1 d . . .
N1 N 0.6495(2) 0.4720(2) 0.4059(2) 0.0304(9) Uani 1 1 d . . .
N2 N 0.7334(2) 0.5680(2) 0.3774(2) 0.0288(9) Uani 1 1 d . . .
C1 C 0.5997(3) 0.4315(3) 0.4168(3) 0.0373(12) Uani 1 1 d . . .
H1A H 0.5755 0.4356 0.4641 0.045 Uiso 1 1 calc R . .
C2 C 0.5821(3) 0.3838(3) 0.3625(3) 0.0420(13) Uani 1 1 d . . .
H2A H 0.5459 0.3563 0.3717 0.050 Uiso 1 1 calc R . .
C3 C 0.6180(3) 0.3769(3) 0.2944(3) 0.0424(13) Uani 1 1 d . . .
H3A H 0.6070 0.3443 0.2562 0.051 Uiso 1 1 calc R . .
C4 C 0.6700(3) 0.4178(3) 0.2826(3) 0.0343(11) Uani 1 1 d . . .
H4A H 0.6953 0.4135 0.2363 0.041 Uiso 1 1 calc R . .
C5 C 0.6847(2) 0.4652(2) 0.3391(3) 0.0305(10) Uani 1 1 d . . .
C6 C 0.7371(2) 0.5135(3) 0.3304(3) 0.0303(11) Uani 1 1 d . . .
C7 C 0.7877(3) 0.5037(3) 0.2785(3) 0.0400(12) Uani 1 1 d . . .
H7A H 0.7898 0.4653 0.2459 0.048 Uiso 1 1 calc R . .
C8 C 0.8353(3) 0.5520(3) 0.2755(3) 0.0470(15) Uani 1 1 d . . .
H8A H 0.8728 0.5446 0.2451 0.056 Uiso 1 1 calc R . .
C9 C 0.8280(3) 0.6103(3) 0.3168(3) 0.0440(14) Uani 1 1 d . . .
H9A H 0.8591 0.6444 0.3125 0.053 Uiso 1 1 calc R . .
C10 C 0.7742(3) 0.6190(3) 0.3655(3) 0.0348(12) Uani 1 1 d . . .
C11 C 0.7551(3) 0.6842(3) 0.3963(3) 0.0424(14) Uani 1 1 d . . .
C12 C 0.6974(3) 0.7161(3) 0.3790(4) 0.0523(17) Uani 1 1 d . . .
H12A H 0.6613 0.6971 0.3535 0.063 Uiso 1 1 calc R . .
C13 C 0.7028(5) 0.7810(4) 0.4064(5) 0.075(3) Uani 1 1 d . . .
H13A H 0.6710 0.8146 0.4032 0.090 Uiso 1 1 calc R . .
C14 C 0.7617(5) 0.7876(4) 0.4386(5) 0.078(3) Uani 1 1 d . . .
H14A H 0.7778 0.8267 0.4630 0.094 Uiso 1 1 calc R . .
N3 N 0.7944(3) 0.7291(3) 0.4304(4) 0.0634(17) Uani 1 1 d . . .
C15 C 0.8565(4) 0.7160(5) 0.4636(5) 0.076(3) Uani 1 1 d . . .
H15A H 0.8629 0.6679 0.4681 0.114 Uiso 1 1 calc R . .
H15B H 0.8594 0.7363 0.5162 0.114 Uiso 1 1 calc R . .
H15C H 0.8895 0.7349 0.4292 0.114 Uiso 1 1 calc R . .
C16 C 0.6455(3) 0.4992(3) 0.5821(3) 0.0379(13) Uani 1 1 d . . .
C17 C 0.5854(3) 0.5127(4) 0.6142(3) 0.0503(17) Uani 1 1 d . . .
H17A H 0.5614 0.5491 0.5942 0.060 Uiso 1 1 calc R . .
C18 C 0.5600(4) 0.4743(4) 0.6743(4) 0.067(2) Uani 1 1 d . . .
H18A H 0.5191 0.4849 0.6952 0.080 Uiso 1 1 calc R . .
C19 C 0.5932(4) 0.4211(5) 0.7041(4) 0.071(3) Uani 1 1 d . . .
H19A H 0.5750 0.3949 0.7450 0.085 Uiso 1 1 calc R . .
C20 C 0.6530(4) 0.4053(4) 0.6751(4) 0.063(2) Uani 1 1 d . . .
H20A H 0.6762 0.3687 0.6958 0.076 Uiso 1 1 calc R . .
C21 C 0.6790(3) 0.4451(3) 0.6133(3) 0.0444(15) Uani 1 1 d . . .
C22 C 0.7418(3) 0.4338(3) 0.5788(3) 0.0450(15) Uani 1 1 d . . .
C23 C 0.7876(4) 0.3892(4) 0.6054(5) 0.064(2) Uani 1 1 d . . .
H23A H 0.7779 0.3606 0.6484 0.077 Uiso 1 1 calc R . .
C24 C 0.8462(5) 0.3860(4) 0.5708(5) 0.075(2) Uani 1 1 d . . .
H24A H 0.8772 0.3553 0.5894 0.090 Uiso 1 1 calc R . .
C25 C 0.8601(3) 0.4278(4) 0.5085(5) 0.0595(18) Uani 1 1 d . . .
H25A H 0.9008 0.4266 0.4838 0.071 Uiso 1 1 calc R . .
C26 C 0.8139(3) 0.4711(3) 0.4831(4) 0.0448(13) Uani 1 1 d . . .
H26A H 0.8235 0.4994 0.4397 0.054 Uiso 1 1 calc R . .
N4 N 0.7558(2) 0.4753(2) 0.5165(3) 0.0363(10) Uani 1 1 d . . .
C27 C 0.7223(2) 0.6102(3) 0.5645(3) 0.0304(11) Uani 1 1 d . . .
C28 C 0.7817(3) 0.6096(3) 0.6039(3) 0.0387(13) Uani 1 1 d . . .
H28A H 0.8115 0.5752 0.5931 0.046 Uiso 1 1 calc R . .
C29 C 0.7972(3) 0.6587(3) 0.6581(3) 0.0473(15) Uani 1 1 d . . .
H29A H 0.8375 0.6577 0.6838 0.057 Uiso 1 1 calc R . .
C30 C 0.7546(4) 0.7091(3) 0.6750(3) 0.0515(16) Uani 1 1 d . . .
H30A H 0.7653 0.7419 0.7131 0.062 Uiso 1 1 calc R . .
C31 C 0.6963(3) 0.7118(3) 0.6364(3) 0.0447(14) Uani 1 1 d . . .
H31A H 0.6670 0.7466 0.6477 0.054 Uiso 1 1 calc R . .
C32 C 0.6808(3) 0.6631(3) 0.5807(3) 0.0338(11) Uani 1 1 d . . .
C33 C 0.6217(3) 0.6642(3) 0.5344(3) 0.0336(11) Uani 1 1 d . . .
C34 C 0.5747(3) 0.7124(3) 0.5379(3) 0.0426(13) Uani 1 1 d . . .
H34A H 0.5777 0.7472 0.5757 0.051 Uiso 1 1 calc R . .
C35 C 0.5236(3) 0.7101(3) 0.4871(4) 0.0529(16) Uani 1 1 d . . .
H35A H 0.4919 0.7438 0.4883 0.064 Uiso 1 1 calc R . .
C36 C 0.5189(3) 0.6580(3) 0.4341(4) 0.0499(15) Uani 1 1 d . . .
H36A H 0.4839 0.6553 0.3985 0.060 Uiso 1 1 calc R . .
C37 C 0.5656(3) 0.6100(3) 0.4339(3) 0.0405(13) Uani 1 1 d . . .
H37A H 0.5618 0.5737 0.3984 0.049 Uiso 1 1 calc R . .
N5 N 0.6168(2) 0.6127(2) 0.4822(2) 0.0317(9) Uani 1 1 d . . .
P1 P 0.5000 0.7894(2) 0.2500 0.1003(13) Uani 1 2 d SDU . .
F10 F 0.5506(4) 0.7270(7) 0.2664(15) 0.199(11) Uani 0.50 1 d PDU A 1
F11 F 0.5427(5) 0.8359(9) 0.2891(8) 0.197(13) Uani 0.50 1 d PDU A 1
F12 F 0.5325(10) 0.7955(10) 0.1688(7) 0.118(7) Uani 0.50 1 d PD A 1
F10' F 0.5487(11) 0.7480(10) 0.2796(13) 0.202(11) Uani 0.50 1 d PDU A 2
F11' F 0.5529(8) 0.8513(8) 0.2493(12) 0.136(7) Uani 0.50 1 d PD A 2
F12' F 0.5227(19) 0.7802(16) 0.1611(10) 0.214(15) Uani 0.50 1 d PDU A 2
P2 P 0.5000 0.79701(10) 0.7500 0.0345(4) Uani 1 2 d S . .
F20 F 0.5000 0.8741(3) 0.7500 0.105(3) Uani 1 2 d S . .
F21 F 0.5244(2) 0.7968(3) 0.8382(2) 0.0759(14) Uani 1 1 d . . .
F22 F 0.57171(19) 0.7963(3) 0.7216(3) 0.0864(17) Uani 1 1 d . . .
F23 F 0.5000 0.7186(3) 0.7500 0.106(3) Uani 1 2 d S . .
C100 C 1.00529(14) 0.4965(3) 0.4398(4) 0.072(5) Uani 0.50 1 d PR . .
C101 C 0.97741(14) 0.5539(3) 0.4698(4) 0.087(9) Uani 0.50 1 d PR . .
H101 H 0.9627 0.5875 0.4348 0.105 Uiso 0.50 1 calc PR . .
C102 C 0.97106(10) 0.5623(3) 0.5512(4) 0.135(15) Uani 0.50 1 d PR . .
H102 H 0.9520 0.6015 0.5716 0.162 Uiso 0.50 1 calc PR . .
C103 C 0.99257(8) 0.5132(3) 0.6025(4) 0.088(7) Uani 0.50 1 d PRU . .
H103 H 0.9882 0.5189 0.6580 0.106 Uiso 0.50 1 calc PR . .
C104 C 1.02048(9) 0.4558(3) 0.5725(4) 0.125(12) Uani 0.50 1 d PRU . .
H104 H 1.0352 0.4223 0.6075 0.150 Uiso 0.50 1 calc PR . .
C105 C 1.02682(12) 0.4475(3) 0.4911(4) 0.100(11) Uani 0.50 1 d PR . .
H105 H 1.0459 0.4082 0.4707 0.120 Uiso 0.50 1 calc PR . .
C106 C 1.00776(17) 0.4875(3) 0.3508(3) 0.066(5) Uani 0.50 1 d PR . .
H10A H 1.0482 0.5052 0.3305 0.099 Uiso 0.50 1 calc PR . .
H10B H 0.9720 0.5113 0.3264 0.099 Uiso 0.50 1 calc PR . .
H10C H 1.0047 0.4401 0.3380 0.099 Uiso 0.50 1 calc PR . .

loop_
_atom_site_aniso_label
_atom_site_aniso_U_11
_atom_site_aniso_U_22
_atom_site_aniso_U_33
_atom_site_aniso_U_23
_atom_site_aniso_U_13
_atom_site_aniso_U_12
Ir1 0.02937(10) 0.03399(11) 0.02175(10) -0.00123(7) 0.00474(7) -0.01060(8)
N1 0.031(2) 0.030(2) 0.030(2) -0.0041(17) 0.0036(17) -0.0080(18)
N2 0.028(2) 0.036(2) 0.0222(19) 0.0001(17) 0.0059(16) -0.0040(18)
C1 0.034(3) 0.041(3) 0.037(3) -0.003(2) 0.008(2) -0.012(2)
C2 0.038(3) 0.046(3) 0.042(3) -0.005(3) 0.002(2) -0.017(3)
C3 0.041(3) 0.047(3) 0.039(3) -0.012(3) -0.003(2) -0.013(3)
C4 0.035(3) 0.040(3) 0.028(2) -0.003(2) 0.004(2) -0.007(2)
C5 0.031(2) 0.032(3) 0.029(2) -0.0008(19) 0.002(2) -0.002(2)
C6 0.032(3) 0.036(3) 0.024(2) -0.001(2) 0.0037(19) -0.003(2)
C7 0.039(3) 0.048(3) 0.033(3) -0.007(2) 0.010(2) -0.003(3)
C8 0.036(3) 0.063(4) 0.042(3) -0.006(3) 0.017(2) -0.009(3)
C9 0.035(3) 0.053(4) 0.044(3) -0.001(3) 0.011(2) -0.017(3)
C10 0.035(3) 0.039(3) 0.030(3) 0.001(2) 0.009(2) -0.009(2)
C11 0.047(3) 0.042(3) 0.039(3) 0.001(2) 0.017(3) -0.018(3)
C12 0.061(4) 0.044(4) 0.052(4) 0.011(3) 0.026(3) 0.005(3)
C13 0.093(7) 0.044(4) 0.087(6) 0.007(4) 0.050(5) 0.003(4)
C14 0.090(6) 0.042(4) 0.103(6) -0.030(4) 0.049(5) -0.025(4)
N3 0.060(4) 0.061(4) 0.068(4) -0.019(3) 0.030(3) -0.030(3)
C15 0.059(5) 0.105(7) 0.063(5) -0.022(5) 0.013(4) -0.042(5)
C16 0.051(3) 0.037(3) 0.025(2) -0.004(2) 0.007(2) -0.024(3)
C17 0.050(4) 0.069(4) 0.031(3) -0.006(3) 0.011(3) -0.032(3)
C18 0.073(5) 0.092(6) 0.034(3) -0.001(4) 0.016(3) -0.044(5)
C19 0.090(6) 0.095(6) 0.029(3) 0.004(4) 0.014(3) -0.058(5)
C20 0.104(6) 0.051(4) 0.034(3) 0.008(3) -0.007(4) -0.038(4)
C21 0.068(4) 0.038(3) 0.028(3) 0.000(2) 0.004(3) -0.027(3)
C22 0.070(4) 0.029(3) 0.036(3) 0.001(2) -0.009(3) -0.011(3)
C23 0.093(6) 0.039(4) 0.061(4) 0.009(3) -0.008(4) 0.003(4)
C24 0.094(7) 0.042(4) 0.088(6) 0.008(4) -0.024(5) 0.019(4)
C25 0.052(4) 0.053(4) 0.074(5) -0.002(4) -0.011(4) 0.009(3)
C26 0.045(3) 0.045(3) 0.045(3) 0.004(2) -0.002(3) -0.002(3)
N4 0.043(2) 0.035(2) 0.030(2) 0.0005(18) -0.0019(19) -0.0085(19)
C27 0.033(3) 0.035(3) 0.024(2) 0.0025(19) 0.0046(19) -0.016(2)
C28 0.041(3) 0.043(3) 0.032(3) 0.004(2) 0.000(2) -0.015(3)
C29 0.051(4) 0.051(4) 0.040(3) 0.003(3) -0.012(3) -0.021(3)
C30 0.077(5) 0.038(3) 0.040(3) -0.002(3) -0.014(3) -0.022(3)
C31 0.062(4) 0.039(3) 0.033(3) -0.002(2) -0.003(3) -0.013(3)
C32 0.039(3) 0.036(3) 0.026(2) 0.001(2) 0.005(2) -0.014(2)
C33 0.032(3) 0.040(3) 0.028(2) -0.003(2) 0.010(2) -0.009(2)
C34 0.040(3) 0.044(3) 0.044(3) -0.010(3) 0.011(2) -0.006(3)
C35 0.039(3) 0.054(4) 0.066(4) -0.010(3) 0.006(3) 0.008(3)
C36 0.032(3) 0.063(4) 0.055(4) -0.011(3) -0.002(3) 0.000(3)
C37 0.029(3) 0.054(4) 0.038(3) -0.010(3) 0.001(2) -0.004(2)
N5 0.027(2) 0.039(2) 0.028(2) -0.0041(18) 0.0086(17) -0.0066(18)
P1 0.124(4) 0.071(2) 0.105(3) 0.000 -0.032(3) 0.000
F10 0.32(3) 0.117(12) 0.156(16) -0.013(12) 0.048(18) 0.145(14)
F11 0.084(11) 0.31(3) 0.20(2) -0.14(2) 0.032(13) -0.067(15)
F12 0.131(12) 0.148(17) 0.076(9) 0.023(9) 0.010(8) -0.083(12)
F10' 0.26(2) 0.197(18) 0.148(17) 0.063(14) 0.077(14) 0.198(16)
F11' 0.104(12) 0.115(11) 0.188(16) -0.067(11) 0.067(11) -0.036(9)
F12' 0.36(4) 0.145(18) 0.135(17) -0.042(14) -0.02(2) -0.12(2)
P2 0.0302(10) 0.0335(10) 0.0398(10) 0.000 -0.0040(8) 0.000
F20 0.181(9) 0.036(3) 0.097(5) 0.000 -0.010(5) 0.000
F21 0.063(3) 0.121(4) 0.044(2) 0.016(2) -0.0161(19) -0.007(3)
F22 0.037(2) 0.152(5) 0.069(3) -0.037(3) 0.005(2) -0.026(3)
F23 0.065(4) 0.038(3) 0.216(9) 0.000 -0.067(5) 0.000
C100 0.072(11) 0.071(11) 0.071(12) -0.027(10) -0.007(10) -0.022(9)
C101 0.031(9) 0.057(13) 0.17(3) 0.034(12) -0.037(10) 0.001(8)
C102 0.055(12) 0.24(3) 0.12(2) -0.11(2) 0.024(13) -0.057(17)
C103 0.080(13) 0.121(17) 0.064(12) 0.001(12) -0.043(11) -0.026(12)
C104 0.101(18) 0.092(17) 0.18(3) 0.046(16) -0.051(16) -0.019(14)
C105 0.078(16) 0.072(15) 0.15(3) 0.066(16) -0.048(15) -0.009(12)
C106 0.080(11) 0.086(12) 0.031(7) -0.002(7) -0.005(7) -0.023(9)

loop_
_atom_type_symbol
_atom_type_description
_atom_type_scat_dispersion_real
_atom_type_scat_dispersion_imag
_atom_type_scat_source
C C 0.0033 0.0016 'International Tables Vol C Tables 4.2.6.8 and 6.1.1.4'
H H 0.0000 0.0000 'International Tables Vol C Tables 4.2.6.8 and 6.1.1.4'
N N 0.0061 0.0033 'International Tables Vol C Tables 4.2.6.8 and 6.1.1.4'
F F 0.0171 0.0103 'International Tables Vol C Tables 4.2.6.8 and 6.1.1.4'
P P 0.1023 0.0942 'International Tables Vol C Tables 4.2.6.8 and 6.1.1.4'
Ir Ir -1.4442 7.9887 'International Tables Vol C Tables 4.2.6.8 and 6.1.1.4'

loop_
_geom_angle_atom_site_label_1
_geom_angle_atom_site_label_2
_geom_angle_atom_site_label_3
_geom_angle
_geom_angle_site_symmetry_1
_geom_angle_site_symmetry_3
C16 Ir1 C27 87.6(2) . .
C16 Ir1 N5 92.4(2) . .
C27 Ir1 N5 80.4(2) . .
C16 Ir1 N4 80.6(2) . .
C27 Ir1 N4 92.3(2) . .
N5 Ir1 N4 170.13(17) . .
C16 Ir1 N1 94.28(18) . .
C27 Ir1 N1 178.17(17) . .
N5 Ir1 N1 99.41(17) . .
N4 Ir1 N1 88.14(17) . .
C16 Ir1 N2 167.6(2) . .
C27 Ir1 N2 102.64(17) . .
N5 Ir1 N2 96.24(16) . .
N4 Ir1 N2 91.77(17) . .
N1 Ir1 N2 75.55(16) . .
C1 N1 C5 118.6(4) . .
C1 N1 Ir1 126.4(4) . .
C5 N1 Ir1 114.7(3) . .
C10 N2 C6 119.5(4) . .
C10 N2 Ir1 126.2(3) . .
C6 N2 Ir1 109.9(3) . .
N1 C1 C2 122.8(5) . .
N1 C1 H1A 118.6 . .
C2 C1 H1A 118.6 . .
C1 C2 C3 118.6(5) . .
C1 C2 H2A 120.7 . .
C3 C2 H2A 120.7 . .
C4 C3 C2 119.3(5) . .
C4 C3 H3A 120.3 . .
C2 C3 H3A 120.3 . .
C3 C4 C5 119.2(5) . .
C3 C4 H4A 120.4 . .
C5 C4 H4A 120.4 . .
N1 C5 C4 121.5(5) . .
N1 C5 C6 115.0(4) . .
C4 C5 C6 123.4(4) . .
N2 C6 C7 121.8(5) . .
N2 C6 C5 115.6(4) . .
C7 C6 C5 122.6(5) . .
C6 C7 C8 118.0(5) . .
C6 C7 H7A 121.0 . .
C8 C7 H7A 121.0 . .
C9 C8 C7 119.8(5) . .
C9 C8 H8A 120.1 . .
C7 C8 H8A 120.1 . .
C8 C9 C10 119.6(5) . .
C8 C9 H9A 120.2 . .
C10 C9 H9A 120.2 . .
N2 C10 C9 119.9(5) . .
N2 C10 C11 117.0(5) . .
C9 C10 C11 122.6(5) . .
N3 C11 C12 107.9(6) . .
N3 C11 C10 125.7(6) . .
C12 C11 C10 124.9(6) . .
C13 C12 C11 106.9(7) . .
C13 C12 H12A 126.5 . .
C11 C12 H12A 126.5 . .
C14 C13 C12 107.5(8) . .
C14 C13 H13A 126.3 . .
C12 C13 H13A 126.3 . .
C13 C14 N3 109.3(7) . .
C13 C14 H14A 125.3 . .
N3 C14 H14A 125.3 . .
C11 N3 C14 108.3(7) . .
C11 N3 C15 126.4(7) . .
C14 N3 C15 124.7(7) . .
N3 C15 H15A 109.5 . .
N3 C15 H15B 109.5 . .
H15A C15 H15B 109.5 . .
N3 C15 H15C 109.5 . .
H15A C15 H15C 109.5 . .
H15B C15 H15C 109.5 . .
C17 C16 C21 117.2(5) . .
C17 C16 Ir1 127.5(5) . .
C21 C16 Ir1 115.0(4) . .
C18 C17 C16 121.5(7) . .
C18 C17 H17A 119.2 . .
C16 C17 H17A 119.2 . .
C19 C18 C17 120.7(8) . .
C19 C18 H18A 119.7 . .
C17 C18 H18A 119.7 . .
C18 C19 C20 120.6(6) . .
C18 C19 H19A 119.7 . .
C20 C19 H19A 119.7 . .
C19 C20 C21 118.5(8) . .
C19 C20 H20A 120.7 . .
C21 C20 H20A 120.7 . .
C16 C21 C20 121.5(7) . .
C16 C21 C22 115.0(5) . .
C20 C21 C22 123.5(7) . .
N4 C22 C23 119.6(7) . .
N4 C22 C21 113.9(5) . .
C23 C22 C21 126.4(6) . .
C24 C23 C22 120.9(7) . .
C24 C23 H23A 119.6 . .
C22 C23 H23A 119.6 . .
C23 C24 C25 119.4(7) . .
C23 C24 H24A 120.3 . .
C25 C24 H24A 120.3 . .
C26 C25 C24 118.6(7) . .
C26 C25 H25A 120.7 . .
C24 C25 H25A 120.7 . .
N4 C26 C25 123.1(6) . .
N4 C26 H26A 118.4 . .
C25 C26 H26A 118.4 . .
C26 N4 C22 118.4(5) . .
C26 N4 Ir1 126.3(4) . .
C22 N4 Ir1 115.1(4) . .
C32 C27 C28 117.4(5) . .
C32 C27 Ir1 114.0(4) . .
C28 C27 Ir1 128.5(4) . .
C29 C28 C27 120.8(6) . .
C29 C28 H28A 119.6 . .
C27 C28 H28A 119.6 . .
C30 C29 C28 120.7(6) . .
C30 C29 H29A 119.7 . .
C28 C29 H29A 119.7 . .
C29 C30 C31 120.0(6) . .
C29 C30 H30A 120.0 . .
C31 C30 H30A 120.0 . .
C30 C31 C32 119.6(6) . .
C30 C31 H31A 120.2 . .
C32 C31 H31A 120.2 . .
C31 C32 C27 121.4(5) . .
C31 C32 C33 123.1(5) . .
C27 C32 C33 115.5(5) . .
N5 C33 C34 120.4(5) . .
N5 C33 C32 113.5(5) . .
C34 C33 C32 126.1(5) . .
C35 C34 C33 120.3(6) . .
C35 C34 H34A 119.9 . .
C33 C34 H34A 119.9 . .
C34 C35 C36 119.1(6) . .
C34 C35 H35A 120.4 . .
C36 C35 H35A 120.4 . .
C37 C36 C35 118.9(6) . .
C37 C36 H36A 120.5 . .
C35 C36 H36A 120.5 . .
N5 C37 C36 122.4(5) . .
N5 C37 H37A 118.8 . .
C36 C37 H37A 118.8 . .
C37 N5 C33 118.8(5) . .
C37 N5 Ir1 125.2(4) . .
C33 N5 Ir1 115.9(4) . .
F10' P1 F10' 107(2) 3_655 .
F10' P1 F11 171.0(13) 3_655 .
F10' P1 F11 77.0(10) . .
F10' P1 F11 77.0(10) 3_655 3_655
F10' P1 F11 171.0(13) . 3_655
F11 P1 F11 99.8(11) . 3_655
F10' P1 F12 92.9(11) 3_655 .
F10' P1 F12 92.5(16) . .
F11 P1 F12 94.7(8) . .
F11 P1 F12 79.3(13) 3_655 .
F10' P1 F12 92.5(16) 3_655 3_655
F10' P1 F12 92.9(11) . 3_655
F11 P1 F12 79.3(13) . 3_655
F11 P1 F12 94.7(8) 3_655 3_655
F12 P1 F12 170.8(16) . 3_655
F10' P1 F12' 79.1(11) 3_655 .
F10' P1 F12' 92.9(18) . .
F11 P1 F12' 108.8(9) . .
F11 P1 F12' 80.1(18) 3_655 .
F12 P1 F12' 14.3(7) . .
F12 P1 F12' 171(2) 3_655 .
F10' P1 F12' 92.9(18) 3_655 3_655
F10' P1 F12' 79.1(11) . 3_655
F11 P1 F12' 80.1(18) . 3_655
F11 P1 F12' 108.8(9) 3_655 3_655
F12 P1 F12' 171(2) . 3_655
F12 P1 F12' 14.3(7) 3_655 3_655
F12' P1 F12' 167(2) . 3_655
F10' P1 F10 15.1(9) 3_655 3_655
F10' P1 F10 94.2(11) . 3_655
F11 P1 F10 162.2(11) . 3_655
F11 P1 F10 91.0(5) 3_655 3_655
F12 P1 F10 101.2(10) . 3_655
F12 P1 F10 85.8(9) 3_655 3_655
F12' P1 F10 86.9(11) . 3_655
F12' P1 F10 83(2) 3_655 3_655
F10' P1 F10 94.2(11) 3_655 .
F10' P1 F10 15.1(9) . .
F11 P1 F10 91.0(5) . .
F11 P1 F10 162.2(11) 3_655 .
F12 P1 F10 85.8(9) . .
F12 P1 F10 101.2(10) 3_655 .
F12' P1 F10 83(2) . .
F12' P1 F10 86.9(11) 3_655 .
F10 P1 F10 82.3(7) 3_655 .
F10' P1 F11' 157.0(11) 3_655 .
F10' P1 F11' 87.9(13) . .
F11 P1 F11' 27.5(6) . .
F11 P1 F11' 85.6(9) 3_655 .
F12 P1 F11' 68.9(7) . .
F12 P1 F11' 103.9(12) 3_655 .
F12' P1 F11' 83.2(8) . .
F12' P1 F11' 107.0(18) 3_655 .
F10 P1 F11' 169.9(11) 3_655 .
F10 P1 F11' 98.1(8) . .
F10' P1 F11' 87.9(13) 3_655 3_655
F10' P1 F11' 157.0(11) . 3_655
F11 P1 F11' 85.6(9) . 3_655
F11 P1 F11' 27.5(6) 3_655 3_655
F12 P1 F11' 103.9(12) . 3_655
F12 P1 F11' 68.9(7) 3_655 3_655
F12' P1 F11' 107.0(18) . 3_655
F12' P1 F11' 83.2(8) 3_655 3_655
F10 P1 F11' 98.1(8) 3_655 3_655
F10 P1 F11' 169.9(11) . 3_655
F11' P1 F11' 83.3(13) . 3_655
F20 P2 F21 90.2(2) . 3_656
F20 P2 F21 90.2(2) . .
F21 P2 F21 179.6(4) 3_656 .
F20 P2 F22 90.5(2) . 3_656
F21 P2 F22 88.8(2) 3_656 3_656
F21 P2 F22 91.2(2) . 3_656
F20 P2 F22 90.5(2) . .
F21 P2 F22 91.2(2) 3_656 .
F21 P2 F22 88.8(2) . .
F22 P2 F22 179.0(5) 3_656 .
F20 P2 F23 180.000(2) . .
F21 P2 F23 89.8(2) 3_656 .
F21 P2 F23 89.8(2) . .
F22 P2 F23 89.5(2) 3_656 .
F22 P2 F23 89.5(2) . .
C105 C100 C101 119.9 . .
C105 C100 C106 121.6 . .
C101 C100 C106 118.4 . .
C100 C101 C102 120.1 . .
C100 C101 H101 120.0 . .
C102 C101 H101 120.0 . .
C103 C102 C101 120.0 . .
C103 C102 H102 120.0 . .
C101 C102 H102 120.0 . .
C102 C103 C104 119.9 . .
C102 C103 H103 120.1 . .
C104 C103 H103 120.1 . .
C103 C104 C105 120.1 . .
C103 C104 H104 120.0 . .
C105 C104 H104 120.0 . .
C100 C105 C104 120.0 . .
C100 C105 H105 120.0 . .
C104 C105 H105 120.0 . .
C100 C106 H10A 109.5 . .
C100 C106 H10B 109.5 . .
H10A C106 H10B 109.5 . .
C100 C106 H10C 109.5 . .
H10A C106 H10C 109.5 . .
H10B C106 H10C 109.5 . .

loop_
_geom_bond_atom_site_label_1
_geom_bond_atom_site_label_2
_geom_bond_distance
_geom_bond_site_symmetry_2
Ir1 C16 1.990(5) .
Ir1 C27 2.012(5) .
Ir1 N5 2.034(4) .
Ir1 N4 2.037(5) .
Ir1 N1 2.144(4) .
Ir1 N2 2.193(4) .
N1 C1 1.336(6) .
N1 C5 1.355(6) .
N2 C10 1.350(7) .
N2 C6 1.358(6) .
C1 C2 1.379(8) .
C1 H1A 0.9500 .
C2 C3 1.384(8) .
C2 H2A 0.9500 .
C3 C4 1.379(7) .
C3 H3A 0.9500 .
C4 C5 1.386(7) .
C4 H4A 0.9500 .
C5 C6 1.472(7) .
C6 C7 1.391(7) .
C7 C8 1.393(8) .
C7 H7A 0.9500 .
C8 C9 1.373(9) .
C8 H8A 0.9500 .
C9 C10 1.407(7) .
C9 H9A 0.9500 .
C10 C11 1.467(8) .
C11 N3 1.353(8) .
C11 C12 1.399(9) .
C12 C13 1.391(10) .
C12 H12A 0.9500 .
C13 C14 1.355(13) .
C13 H13A 0.9500 .
C14 N3 1.369(10) .
C14 H14A 0.9500 .
N3 C15 1.442(11) .
C15 H15A 0.9800 .
C15 H15B 0.9800 .
C15 H15C 0.9800 .
C16 C17 1.398(9) .
C16 C21 1.399(9) .
C17 C18 1.384(8) .
C17 H17A 0.9500 .
C18 C19 1.374(12) .
C18 H18A 0.9500 .
C19 C20 1.381(12) .
C19 H19A 0.9500 .
C20 C21 1.425(8) .
C20 H20A 0.9500 .
C21 C22 1.456(9) .
C22 N4 1.375(7) .
C22 C23 1.389(10) .
C23 C24 1.361(12) .
C23 H23A 0.9500 .
C24 C25 1.378(11) .
C24 H24A 0.9500 .
C25 C26 1.371(9) .
C25 H25A 0.9500 .
C26 N4 1.346(8) .
C26 H26A 0.9500 .
C27 C32 1.402(8) .
C27 C28 1.412(8) .
C28 C29 1.386(8) .
C28 H28A 0.9500 .
C29 C30 1.381(10) .
C29 H29A 0.9500 .
C30 C31 1.387(9) .
C30 H30A 0.9500 .
C31 C32 1.398(7) .
C31 H31A 0.9500 .
C32 C33 1.464(8) .
C33 N5 1.366(7) .
C33 C34 1.383(8) .
C34 C35 1.374(9) .
C34 H34A 0.9500 .
C35 C36 1.383(9) .
C35 H35A 0.9500 .
C36 C37 1.375(9) .
C36 H36A 0.9500 .
C37 N5 1.348(7) .
C37 H37A 0.9500 .
P1 F10' 1.409(18) 3_655
P1 F10' 1.409(18) .
P1 F11 1.453(11) .
P1 F11 1.453(11) 3_655
P1 F12 1.538(12) .
P1 F12 1.538(12) 3_655
P1 F12' 1.589(10) .
P1 F12' 1.589(10) 3_655
P1 F10 1.667(11) 3_655
P1 F10 1.667(11) .
P1 F11' 1.667(16) .
P1 F11' 1.667(16) 3_655
P2 F20 1.551(7) .
P2 F21 1.576(4) 3_656
P2 F21 1.576(4) .
P2 F22 1.577(4) 3_656
P2 F22 1.577(4) .
P2 F23 1.579(5) .
C100 C105 1.3898 .
C100 C101 1.3905 .
C100 C106 1.5185 .
C101 C102 1.3927 .
C101 H101 0.9500 .
C102 C103 1.3894 .
C102 H102 0.9500 .
C103 C104 1.3907 .
C103 H103 0.9500 .
C104 C105 1.3921 .
C104 H104 0.9500 .
C105 H105 0.9500 .
C106 H10A 0.9800 .
C106 H10B 0.9800 .
C106 H10C 0.9800 .
